data_7239630
loop_
_publ_author_name
'Xu, Qi-Wei'
'Dong, Gaoyun'
'Cui, Ruifang'
'Li, Xia'

_publ_section_title
;
 3D lanthanide-coordination frameworks constructed by a ternary
 mixed-ligand: crystal structure, luminescence and luminescence sensing
;
_journal_issue 4
_journal_name_full CrystEngComm
_journal_page_first 740
_journal_page_last 750
_journal_paper_doi 10.1039/C9CE01779H
_journal_volume 22
_journal_year 2020
_chemical_formula_sum 'C28 H20 Eu N2 O11'
_chemical_formula_weight 712.42
_space_group_IT_number 14
_space_group_name_Hall '-P 2ybc'
_space_group_name_H-M_alt 'P 1 21/c 1'
_symmetry_cell_setting monoclinic
_symmetry_space_group_name_H-M 'P 1 21/c 1'
_atom_sites_solution_hydrogens geom
_atom_sites_solution_primary direct
_atom_sites_solution_secondary difmap
_audit_creation_method SHELXL-97
_audit_update_record
;
2019-09-24 deposited with the CCDC.	2019-12-13 downloaded from the CCDC.
;
_cell_angle_alpha 90.00
_cell_angle_beta 114.554(2)
_cell_angle_gamma 90.00
_cell_formula_units_Z 4
_cell_length_a 10.4652(4)
_cell_length_b 15.1944(6)
_cell_length_c 18.4885(6)
_cell_measurement_reflns_used 4393
_cell_measurement_temperature 293(2)
_cell_measurement_theta_max 29.982
_cell_measurement_theta_min 2.983
_cell_volume 2674.05(18)
_computing_cell_refinement 'Bruker SMART'
_computing_data_collection 'Bruker SMART'
_computing_data_reduction 'Bruker SAINT'
_computing_molecular_graphics 'Bruker SHELXTL'
_computing_publication_material 'Bruker SHELXTL'
_computing_structure_refinement 'SHELXL-97 (Sheldrick, 1997)'
_computing_structure_solution 'SHELXS-97 (Sheldrick, 1990)'
_diffrn_ambient_temperature 293(2)
_diffrn_measured_fraction_theta_full 0.998
_diffrn_measured_fraction_theta_max 0.998
_diffrn_measurement_device_type 'Rigaku Saturn724 CCD'
_diffrn_measurement_method 'phi and omega scans'
_diffrn_radiation_monochromator graphite
_diffrn_radiation_source 'fine-focus sealed tube'
_diffrn_radiation_type MoK\a
_diffrn_radiation_wavelength 0.71073
_diffrn_reflns_av_R_equivalents 0.0709
_diffrn_reflns_av_sigmaI/netI 0.0326
_diffrn_reflns_limit_h_max 12
_diffrn_reflns_limit_h_min -12
_diffrn_reflns_limit_k_max 18
_diffrn_reflns_limit_k_min -17
_diffrn_reflns_limit_l_max 21
_diffrn_reflns_limit_l_min -21
_diffrn_reflns_number 34760
_diffrn_reflns_theta_full 25.01
_diffrn_reflns_theta_max 25.01
_diffrn_reflns_theta_min 3.16
_exptl_absorpt_coefficient_mu 2.413
_exptl_absorpt_correction_T_max 0.8663
_exptl_absorpt_correction_T_min 0.5639
_exptl_absorpt_correction_type multi-scan
_exptl_absorpt_process_details 'SADABS; Bruker, 2000'
_exptl_crystal_colour colorless
_exptl_crystal_density_diffrn 1.770
_exptl_crystal_density_method 'not measured'
_exptl_crystal_description block
_exptl_crystal_F_000 1412
_exptl_crystal_size_max 0.503
_exptl_crystal_size_mid 0.135
_exptl_crystal_size_min 0.072
_refine_diff_density_max 0.754
_refine_diff_density_min -0.743
_refine_diff_density_rms 0.103
_refine_ls_extinction_method none
_refine_ls_goodness_of_fit_ref 1.032
_refine_ls_hydrogen_treatment mixed
_refine_ls_matrix_type full
_refine_ls_number_parameters 386
_refine_ls_number_reflns 4715
_refine_ls_number_restraints 15
_refine_ls_restrained_S_all 1.147
_refine_ls_R_factor_all 0.0393
_refine_ls_R_factor_gt 0.0310
_refine_ls_shift/su_max 0.000
_refine_ls_shift/su_mean 0.000
_refine_ls_structure_factor_coef Fsqd
_refine_ls_weighting_details 'calc w=1/[\s^2^(Fo^2^)+(0.0416P)^2^+4.1637P] where P=(Fo^2^+2Fc^2^)/3'
_refine_ls_weighting_scheme calc
_refine_ls_wR_factor_gt 0.0737
_refine_ls_wR_factor_ref 0.0793
_reflns_number_gt 4066
_reflns_number_total 4715
_reflns_threshold_expression >2sigma(I)
_cod_data_source_file c9ce01779h2.cif
_cod_data_source_block 111_CCDC3
_cod_depositor_comments
;Adding full bibliography for 7239626--7239630.cif.

 Adding full bibliography for 7239626--7239630.cif.
;
_cod_original_cell_volume 2674.05(17)
_cod_original_sg_symbol_H-M P21/c
_cod_database_code 7239630

loop_
_symmetry_equiv_pos_as_xyz
'x, y, z'
'-x, y+1/2, -z+1/2'
'-x, -y, -z'
'x, -y-1/2, z-1/2'

loop_
_atom_site_label
_atom_site_type_symbol
_atom_site_fract_x
_atom_site_fract_y
_atom_site_fract_z
_atom_site_U_iso_or_equiv
_atom_site_adp_type
_atom_site_occupancy
_atom_site_symmetry_multiplicity
_atom_site_calc_flag
_atom_site_refinement_flags
Eu1 Eu 0.006520(19) -0.365990(13) -0.372760(12) 0.02369(10) Uani 1 1 d U
O9 O -0.1269(3) -0.42164(19) -0.50731(17) 0.0311(7) Uani 1 1 d .
C13 C 0.1108(4) -0.3430(3) 0.0020(3) 0.0286(10) Uani 1 1 d .
O8 O 0.1076(3) -0.4954(2) -0.39832(17) 0.0332(7) Uani 1 1 d .
O6 O 0.0929(3) -0.4478(2) -0.24604(18) 0.0408(8) Uani 1 1 d .
O3 O 0.2212(4) -0.4274(2) 0.11953(18) 0.0448(9) Uani 1 1 d .
C14 C 0.0762(4) -0.2707(3) 0.0463(2) 0.0271(9) Uani 1 1 d .
C15 C 0.0624(5) -0.3864(3) -0.2097(3) 0.0347(11) Uani 1 1 d .
N1 N -0.2495(4) -0.3043(2) -0.4222(2) 0.0340(8) Uani 1 1 d U
O4 O 0.0239(3) -0.28921(19) 0.09499(18) 0.0343(7) Uani 1 1 d .
O5 O 0.0989(4) -0.1934(2) 0.0324(2) 0.0413(8) Uani 1 1 d .
C23 C -0.3530(5) -0.3574(3) -0.4199(3) 0.0341(11) Uani 1 1 d .
C28 C -0.0676(4) -0.4786(3) -0.5314(2) 0.0257(9) Uani 1 1 d .
O7 O 0.0013(4) -0.3170(2) -0.24590(19) 0.0416(7) Uani 1 1 d U
C11 C 0.1013(5) -0.3971(3) -0.1233(3) 0.0341(10) Uani 1 1 d .
C12 C 0.0755(4) -0.3318(3) -0.0785(3) 0.0305(10) Uani 1 1 d .
H12 H 0.0337 -0.2794 -0.1030 0.037 Uiso 1 1 calc R
C2 C 0.5163(5) -0.6215(3) 0.2317(3) 0.0308(10) Uani 1 1 d .
O1 O 0.7506(3) -0.6695(3) 0.2977(2) 0.0486(8) Uani 1 1 d U
N2 N -0.1841(4) -0.4734(3) -0.3707(2) 0.0369(8) Uani 1 1 d U
C3 C 0.3781(5) -0.6314(3) 0.2215(3) 0.0383(11) Uani 1 1 d .
H3 H 0.3512 -0.6822 0.2396 0.046 Uiso 1 1 calc R
O2 O 0.5874(5) -0.7719(3) 0.2740(3) 0.0709(12) Uani 1 1 d .
H2 H 0.5045 -0.7783 0.2437 0.106 Uiso 1 1 calc R
C24 C -0.3181(5) -0.4466(3) -0.3926(3) 0.0356(11) Uani 1 1 d .
C8 C 0.1776(5) -0.4203(3) 0.0387(3) 0.0349(11) Uani 1 1 d .
C10 C 0.1625(6) -0.4748(4) -0.0862(3) 0.0502(14) Uani 1 1 d .
H10 H 0.1776 -0.5199 -0.1157 0.060 Uiso 1 1 calc R
C4 C 0.2801(5) -0.5667(3) 0.1846(3) 0.0404(12) Uani 1 1 d .
H4 H 0.1877 -0.5730 0.1783 0.048 Uiso 1 1 calc R
C1 C 0.6261(4) -0.6889(3) 0.2703(3) 0.0310(9) Uani 1 1 d U
C9 C 0.2013(6) -0.4862(4) -0.0058(3) 0.0538(15) Uani 1 1 d .
H9 H 0.2436 -0.5385 0.0185 0.065 Uiso 1 1 calc R
C6 C 0.4582(6) -0.4799(3) 0.1689(3) 0.0470(13) Uani 1 1 d .
H6 H 0.4846 -0.4284 0.1515 0.056 Uiso 1 1 calc R
C19 C -0.4234(5) -0.5022(4) -0.3906(3) 0.0463(13) Uani 1 1 d .
C27 C -0.2849(5) -0.2241(3) -0.4495(4) 0.0529(14) Uani 1 1 d .
H27 H -0.2155 -0.1873 -0.4516 0.063 Uiso 1 1 calc R
C7 C 0.5566(5) -0.5445(3) 0.2068(3) 0.0427(12) Uani 1 1 d .
H7 H 0.6500 -0.5362 0.2157 0.051 Uiso 1 1 calc R
C5 C 0.3214(5) -0.4929(3) 0.1572(3) 0.0366(11) Uani 1 1 d .
C22 C -0.4923(5) -0.3279(4) -0.4444(3) 0.0473(13) Uani 1 1 d .
O10 O 0.3050(6) -0.6649(5) -0.3367(5) 0.120(2) Uani 1 1 d G
H10A H 0.2742 -0.6478 -0.3031 0.180 Uiso 1 1 d GD
H10B H 0.2512 -0.6464 -0.3827 0.180 Uiso 1 1 d G
C21 C -0.5958(5) -0.3875(5) -0.4407(4) 0.0590(17) Uani 1 1 d .
H21 H -0.6878 -0.3681 -0.4566 0.071 Uiso 1 1 calc R
C16 C -0.1543(6) -0.5565(4) -0.3487(4) 0.0535(14) Uani 1 1 d .
H16 H -0.0633 -0.5764 -0.3355 0.064 Uiso 1 1 calc RD
C18 C -0.3853(7) -0.5883(4) -0.3649(3) 0.0596(16) Uani 1 1 d .
H18 H -0.4518 -0.6271 -0.3620 0.072 Uiso 1 1 calc R
C20 C -0.5631(6) -0.4694(5) -0.4151(3) 0.0582(17) Uani 1 1 d .
H20 H -0.6325 -0.5062 -0.4131 0.070 Uiso 1 1 calc R
C17 C -0.2525(8) -0.6155(4) -0.3442(4) 0.0658(18) Uani 1 1 d .
H17 H -0.2265 -0.6730 -0.3271 0.079 Uiso 1 1 calc R
C25 C -0.5235(6) -0.2423(4) -0.4735(4) 0.0650(17) Uani 1 1 d .
H25 H -0.6148 -0.2210 -0.4914 0.078 Uiso 1 1 calc R
C26 C -0.4211(6) -0.1909(4) -0.4756(4) 0.072(2) Uani 1 1 d .
H26 H -0.4406 -0.1335 -0.4943 0.086 Uiso 1 1 calc R
O11 O 0.1771(9) -0.6502(6) -0.2342(6) 0.167(3) Uani 1 1 d G
H11A H 0.1239 -0.6951 -0.2480 0.251 Uiso 1 1 d GD
H11B H 0.1293 -0.6053 -0.2333 0.251 Uiso 1 1 d GD

loop_
_atom_site_aniso_label
_atom_site_aniso_U_11
_atom_site_aniso_U_22
_atom_site_aniso_U_33
_atom_site_aniso_U_23
_atom_site_aniso_U_13
_atom_site_aniso_U_12
Eu1 0.02366(14) 0.02643(14) 0.02231(14) -0.00082(8) 0.01087(10) 0.00011(8)
O9 0.0274(15) 0.0347(17) 0.0294(16) -0.0044(13) 0.0100(13) 0.0060(13)
C13 0.025(2) 0.034(2) 0.027(2) -0.0047(19) 0.0107(18) 0.0009(18)
O8 0.0354(17) 0.0371(17) 0.0237(16) -0.0018(13) 0.0089(13) 0.0075(13)
O6 0.049(2) 0.048(2) 0.0281(17) -0.0016(15) 0.0191(15) 0.0088(16)
O3 0.059(2) 0.049(2) 0.0231(17) 0.0047(15) 0.0132(15) 0.0266(17)
C14 0.021(2) 0.034(2) 0.021(2) 0.0018(19) 0.0036(17) 0.0065(18)
C15 0.029(2) 0.048(3) 0.026(2) -0.004(2) 0.0104(19) 0.001(2)
N1 0.0273(13) 0.0344(18) 0.0408(19) -0.0023(17) 0.0147(14) 0.0029(14)
O4 0.0398(18) 0.0311(17) 0.0404(18) -0.0019(14) 0.0251(15) -0.0001(13)
O5 0.061(2) 0.0318(18) 0.044(2) 0.0033(15) 0.0340(18) 0.0037(16)
C23 0.027(2) 0.045(3) 0.031(3) -0.011(2) 0.014(2) -0.003(2)
C28 0.026(2) 0.024(2) 0.030(2) -0.0003(19) 0.0141(19) -0.0043(17)
O7 0.0510(19) 0.0478(19) 0.0278(13) -0.0024(14) 0.0182(13) 0.0101(16)
C11 0.032(2) 0.044(3) 0.026(2) -0.003(2) 0.0111(19) 0.002(2)
C12 0.026(2) 0.036(2) 0.027(2) 0.002(2) 0.0085(18) 0.0038(19)
C2 0.028(2) 0.036(3) 0.023(2) -0.0016(18) 0.0053(18) 0.0004(18)
O1 0.0285(10) 0.0551(12) 0.0496(12) 0.0093(10) 0.0036(9) -0.0008(9)
N2 0.037(2) 0.0368(18) 0.042(2) 0.0040(16) 0.0210(18) -0.0047(13)
C3 0.035(3) 0.032(3) 0.042(3) 0.002(2) 0.009(2) 0.000(2)
O2 0.063(3) 0.055(3) 0.083(3) -0.002(2) 0.018(2) -0.001(2)
C24 0.037(3) 0.049(3) 0.028(2) -0.010(2) 0.020(2) -0.012(2)
C8 0.041(3) 0.038(3) 0.025(2) 0.000(2) 0.012(2) 0.011(2)
C10 0.070(4) 0.050(3) 0.029(3) -0.003(2) 0.020(3) 0.023(3)
C4 0.026(2) 0.044(3) 0.044(3) -0.003(2) 0.009(2) 0.002(2)
C1 0.0295(15) 0.032(3) 0.024(2) 0.0002(19) 0.0045(18) -0.0001(18)
C9 0.080(4) 0.043(3) 0.035(3) 0.003(2) 0.020(3) 0.028(3)
C6 0.056(3) 0.040(3) 0.053(3) 0.015(2) 0.031(3) 0.009(2)
C19 0.047(3) 0.066(4) 0.033(3) -0.012(3) 0.024(2) -0.024(3)
C27 0.039(3) 0.040(3) 0.078(4) 0.003(3) 0.023(3) 0.007(2)
C7 0.034(3) 0.045(3) 0.052(3) 0.007(2) 0.020(2) 0.002(2)
C5 0.044(3) 0.039(3) 0.023(2) 0.001(2) 0.010(2) 0.014(2)
C22 0.033(3) 0.067(4) 0.042(3) -0.017(3) 0.016(2) -0.002(3)
O10 0.069(3) 0.107(4) 0.154(6) 0.070(5) 0.016(4) 0.021(3)
C21 0.026(3) 0.103(5) 0.051(4) -0.021(4) 0.020(2) -0.012(3)
C16 0.056(3) 0.044(3) 0.066(4) 0.008(3) 0.030(3) -0.003(3)
C18 0.066(4) 0.068(4) 0.051(3) -0.004(3) 0.030(3) -0.033(3)
C20 0.039(3) 0.098(5) 0.045(3) -0.016(3) 0.024(3) -0.032(3)
C17 0.084(5) 0.046(3) 0.067(4) 0.010(3) 0.032(4) -0.020(3)
C25 0.034(3) 0.077(4) 0.077(4) -0.009(4) 0.016(3) 0.018(3)
C26 0.044(3) 0.055(4) 0.105(6) 0.010(4) 0.021(4) 0.019(3)
O11 0.152(7) 0.154(7) 0.155(8) 0.044(6) 0.024(6) 0.016(6)

loop_
_atom_type_symbol
_atom_type_description
_atom_type_scat_dispersion_real
_atom_type_scat_dispersion_imag
_atom_type_scat_source
C C 0.0033 0.0016 'International Tables Vol C Tables 4.2.6.8 and 6.1.1.4'
H H 0.0000 0.0000 'International Tables Vol C Tables 4.2.6.8 and 6.1.1.4'
Eu Eu -0.1578 3.6682 'International Tables Vol C Tables 4.2.6.8 and 6.1.1.4'
N N 0.0061 0.0033 'International Tables Vol C Tables 4.2.6.8 and 6.1.1.4'
O O 0.0106 0.0060 'International Tables Vol C Tables 4.2.6.8 and 6.1.1.4'

loop_
_geom_angle_atom_site_label_1
_geom_angle_atom_site_label_2
_geom_angle_atom_site_label_3
_geom_angle
_geom_angle_site_symmetry_1
_geom_angle_site_symmetry_3
O8 Eu1 O1 81.28(12) . 3_645
O8 Eu1 O9 67.88(9) . .
O1 Eu1 O9 133.40(11) 3_645 .
O8 Eu1 O4 131.53(10) . 4
O1 Eu1 O4 75.92(11) 3_645 4
O9 Eu1 O4 98.84(10) . 4
O8 Eu1 O6 75.75(10) . .
O1 Eu1 O6 71.46(12) 3_645 .
O9 Eu1 O6 128.42(11) . .
O4 Eu1 O6 132.74(11) 4 .
O8 Eu1 O7 128.57(10) . .
O1 Eu1 O7 79.65(12) 3_645 .
O9 Eu1 O7 146.94(11) . .
O4 Eu1 O7 88.55(11) 4 .
O6 Eu1 O7 52.93(11) . .
O8 Eu1 O5 79.90(10) . 4
O1 Eu1 O5 72.43(12) 3_645 4
O9 Eu1 O5 68.52(10) . 4
O4 Eu1 O5 52.66(10) 4 4
O6 Eu1 O5 138.84(11) . 4
O7 Eu1 O5 136.25(11) . 4
O8 Eu1 N2 83.70(11) . .
O1 Eu1 N2 140.47(12) 3_645 .
O9 Eu1 N2 71.28(11) . .
O4 Eu1 N2 138.04(11) 4 .
O6 Eu1 N2 69.46(12) . .
O7 Eu1 N2 81.69(12) . .
O5 Eu1 N2 139.77(12) 4 .
O8 Eu1 N1 134.71(11) . .
O1 Eu1 N1 143.76(13) 3_645 .
O9 Eu1 N1 72.50(10) . .
O4 Eu1 N1 74.93(11) 4 .
O6 Eu1 N1 115.46(11) . .
O7 Eu1 N1 78.56(12) . .
O5 Eu1 N1 105.30(12) 4 .
N2 Eu1 N1 63.15(12) . .
O8 Eu1 C14 105.61(12) . 4
O1 Eu1 C14 72.31(12) 3_645 4
O9 Eu1 C14 83.06(11) . 4
O4 Eu1 C14 26.52(11) 4 4
O6 Eu1 C14 143.05(11) . 4
O7 Eu1 C14 113.07(12) . 4
O5 Eu1 C14 26.14(11) 4 4
N2 Eu1 C14 147.19(12) . 4
N1 Eu1 C14 90.21(12) . 4
O8 Eu1 C15 102.06(12) . .
O1 Eu1 C15 73.09(13) 3_645 .
O9 Eu1 C15 145.28(12) . .
O4 Eu1 C15 111.04(12) 4 .
O6 Eu1 C15 26.42(12) . .
O7 Eu1 C15 26.54(12) . .
O5 Eu1 C15 144.72(12) 4 .
N2 Eu1 C15 74.67(13) . .
N1 Eu1 C15 98.02(12) . .
C14 Eu1 C15 131.13(13) 4 .
O8 Eu1 C28 20.20(10) . 3_544
O1 Eu1 C28 94.56(12) 3_645 3_544
O9 Eu1 C28 48.40(10) . 3_544
O4 Eu1 C28 121.75(10) 4 3_544
O6 Eu1 C28 94.36(10) . 3_544
O7 Eu1 C28 147.06(11) . 3_544
O5 Eu1 C28 69.51(10) 4 3_544
N2 Eu1 C28 82.77(11) . 3_544
N1 Eu1 C28 119.06(11) . 3_544
C14 Eu1 C28 95.45(12) 4 3_544
C15 Eu1 C28 120.75(12) . 3_544
C28 O9 Eu1 116.4(3) . .
C12 C13 C8 118.9(4) . .
C12 C13 C14 118.6(4) . .
C8 C13 C14 122.6(4) . .
C28 O8 Eu1 119.0(3) 3_544 .
C15 O6 Eu1 93.4(3) . .
C8 O3 C5 115.9(3) . .
O5 C14 O4 122.2(4) . .
O5 C14 C13 117.8(4) . .
O4 C14 C13 120.0(4) . .
O5 C14 Eu1 62.0(2) . 4_556
O4 C14 Eu1 60.2(2) . 4_556
C13 C14 Eu1 179.0(3) . 4_556
O6 C15 O7 120.9(4) . .
O6 C15 C11 118.3(4) . .
O7 C15 C11 120.8(4) . .
O6 C15 Eu1 60.2(2) . .
O7 C15 Eu1 60.8(2) . .
C11 C15 Eu1 176.3(3) . .
C27 N1 C23 117.4(4) . .
C27 N1 Eu1 123.5(3) . .
C23 N1 Eu1 119.2(3) . .
C14 O4 Eu1 93.3(3) . 4_556
C14 O5 Eu1 91.9(3) . 4_556
N1 C23 C22 122.0(5) . .
N1 C23 C24 118.5(4) . .
C22 C23 C24 119.4(4) . .
O9 C28 O8 126.0(4) . 3_544
O9 C28 C28 117.2(5) . 3_544
O8 C28 C28 116.8(4) 3_544 3_544
O9 C28 Eu1 163.6(3) . 3_544
O8 C28 Eu1 40.83(19) 3_544 3_544
C28 C28 Eu1 76.9(3) 3_544 3_544
O9 C28 Eu1 43.1(2) . .
O8 C28 Eu1 165.7(3) 3_544 .
C28 C28 Eu1 74.9(3) 3_544 .
Eu1 C28 Eu1 151.82(14) 3_544 .
C15 O7 Eu1 92.6(3) . .
C10 C11 C12 118.6(4) . .
C10 C11 C15 119.5(4) . .
C12 C11 C15 121.9(4) . .
C13 C12 C11 121.4(4) . .
C13 C12 H12 119.3 . .
C11 C12 H12 119.3 . .
C7 C2 C3 119.4(4) . .
C7 C2 C1 117.4(4) . .
C3 C2 C1 123.1(4) . .
C1 O1 Eu1 170.5(3) . 3_645
C16 N2 C24 117.6(4) . .
C16 N2 Eu1 121.4(3) . .
C24 N2 Eu1 121.0(3) . .
C4 C3 C2 120.6(4) . .
C4 C3 H3 119.7 . .
C2 C3 H3 119.7 . .
C1 O2 H2 109.5 . .
N2 C24 C19 122.7(5) . .
N2 C24 C23 118.1(4) . .
C19 C24 C23 119.2(5) . .
O3 C8 C9 122.1(4) . .
O3 C8 C13 117.9(4) . .
C9 C8 C13 120.0(4) . .
C9 C10 C11 120.8(5) . .
C9 C10 H10 119.6 . .
C11 C10 H10 119.6 . .
C5 C4 C3 118.8(4) . .
C5 C4 H4 120.6 . .
C3 C4 H4 120.6 . .
O1 C1 O2 120.0(4) . .
O1 C1 C2 120.9(4) . .
O2 C1 C2 119.1(4) . .
C10 C9 C8 120.3(5) . .
C10 C9 H9 119.8 . .
C8 C9 H9 119.8 . .
C5 C6 C7 119.1(5) . .
C5 C6 H6 120.5 . .
C7 C6 H6 120.5 . .
C18 C19 C24 117.3(5) . .
C18 C19 C20 123.2(5) . .
C24 C19 C20 119.6(5) . .
N1 C27 C26 123.6(5) . .
N1 C27 H27 118.2 . .
C26 C27 H27 118.2 . .
C6 C7 C2 120.2(4) . .
C6 C7 H7 119.9 . .
C2 C7 H7 119.9 . .
C6 C5 C4 121.9(4) . .
C6 C5 O3 119.5(4) . .
C4 C5 O3 118.6(4) . .
C25 C22 C23 117.8(5) . .
C25 C22 C21 123.2(5) . .
C23 C22 C21 119.0(6) . .
H10A O10 H10B 109.5 . .
C20 C21 C22 121.5(5) . .
C20 C21 H21 119.3 . .
C22 C21 H21 119.3 . .
N2 C16 C17 123.2(6) . .
N2 C16 H16 118.4 . .
C17 C16 H16 118.4 . .
C17 C18 C19 120.1(5) . .
C17 C18 H18 119.9 . .
C19 C18 H18 119.9 . .
C21 C20 C19 121.3(5) . .
C21 C20 H20 119.4 . .
C19 C20 H20 119.4 . .
C18 C17 C16 119.1(6) . .
C18 C17 H17 120.5 . .
C16 C17 H17 120.5 . .
C26 C25 C22 119.5(5) . .
C26 C25 H25 120.2 . .
C22 C25 H25 120.2 . .
C25 C26 C27 119.6(6) . .
C25 C26 H26 120.2 . .
C27 C26 H26 120.2 . .
H11A O11 H11B 109.5 . .

loop_
_geom_bond_atom_site_label_1
_geom_bond_atom_site_label_2
_geom_bond_distance
_geom_bond_site_symmetry_2
Eu1 O8 2.371(3) .
Eu1 O1 2.398(3) 3_645
Eu1 O9 2.443(3) .
Eu1 O4 2.458(3) 4
Eu1 O6 2.468(3) .
Eu1 O7 2.483(3) .
Eu1 O5 2.497(3) 4
Eu1 N2 2.590(4) .
Eu1 N1 2.619(4) .
Eu1 C14 2.827(4) 4
Eu1 C15 2.840(5) .
Eu1 C28 3.173(4) 3_544
O9 C28 1.249(5) .
C13 C12 1.386(6) .
C13 C8 1.392(6) .
C13 C14 1.501(6) .
O8 C28 1.252(5) 3_544
O6 C15 1.266(6) .
O3 C8 1.374(5) .
O3 C5 1.403(5) .
C14 O5 1.246(5) .
C14 O4 1.264(5) .
C14 Eu1 2.827(4) 4_556
C15 O7 1.270(6) .
C15 C11 1.483(6) .
N1 C27 1.313(6) .
N1 C23 1.366(6) .
O4 Eu1 2.458(3) 4_556
O5 Eu1 2.497(3) 4_556
C23 C22 1.408(7) .
C23 C24 1.439(7) .
C28 O8 1.252(5) 3_544
C28 C28 1.552(8) 3_544
C28 Eu1 3.173(4) 3_544
C11 C10 1.382(7) .
C11 C12 1.391(6) .
C12 H12 0.9300 .
C2 C7 1.386(6) .
C2 C3 1.386(7) .
C2 C1 1.482(6) .
O1 C1 1.221(5) .
O1 Eu1 2.398(3) 3_645
N2 C16 1.323(6) .
N2 C24 1.351(6) .
C3 C4 1.379(6) .
C3 H3 0.9300 .
O2 C1 1.335(6) .
O2 H2 0.8200 .
C24 C19 1.402(6) .
C8 C9 1.382(6) .
C10 C9 1.378(7) .
C10 H10 0.9300 .
C4 C5 1.372(7) .
C4 H4 0.9300 .
C9 H9 0.9300 .
C6 C5 1.371(7) .
C6 C7 1.384(7) .
C6 H6 0.9300 .
C19 C18 1.393(8) .
C19 C20 1.428(8) .
C27 C26 1.394(7) .
C27 H27 0.9300 .
C7 H7 0.9300 .
C22 C25 1.393(9) .
C22 C21 1.434(8) .
O10 H10A 0.8501 .
O10 H10B 0.8497 .
C21 C20 1.325(9) .
C21 H21 0.9300 .
C16 C17 1.392(8) .
C16 H16 0.9300 .
C18 C17 1.344(9) .
C18 H18 0.9300 .
C20 H20 0.9300 .
C17 H17 0.9300 .
C25 C26 1.340(9) .
C25 H25 0.9300 .
C26 H26 0.9300 .
O11 H11A 0.8499 .
O11 H11B 0.8498 .

loop_
_geom_torsion_atom_site_label_1
_geom_torsion_atom_site_label_2
_geom_torsion_atom_site_label_3
_geom_torsion_atom_site_label_4
_geom_torsion
_geom_torsion_site_symmetry_1
_geom_torsion_site_symmetry_4
O8 Eu1 O9 C28 -13.7(3) . .
O1 Eu1 O9 C28 38.8(3) 3_645 .
O4 Eu1 O9 C28 117.7(3) 4 .
O6 Eu1 O9 C28 -62.3(3) . .
O7 Eu1 O9 C28 -141.2(3) . .
O5 Eu1 O9 C28 73.8(3) 4 .
N2 Eu1 O9 C28 -104.4(3) . .
N1 Eu1 O9 C28 -171.2(3) . .
C14 Eu1 O9 C28 96.3(3) 4 .
C15 Eu1 O9 C28 -92.7(3) . .
C28 Eu1 O9 C28 -7.3(3) 3_544 .
O1 Eu1 O8 C28 -130.5(3) 3_645 3_544
O9 Eu1 O8 C28 13.8(3) . 3_544
O4 Eu1 O8 C28 -68.2(3) 4 3_544
O6 Eu1 O8 C28 156.5(3) . 3_544
O7 Eu1 O8 C28 160.3(3) . 3_544
O5 Eu1 O8 C28 -56.9(3) 4 3_544
N2 Eu1 O8 C28 86.2(3) . 3_544
N1 Eu1 O8 C28 44.6(4) . 3_544
C14 Eu1 O8 C28 -61.7(3) 4 3_544
C15 Eu1 O8 C28 159.0(3) . 3_544
O8 Eu1 O6 C15 174.6(3) . .
O1 Eu1 O6 C15 89.2(3) 3_645 .
O9 Eu1 O6 C15 -139.6(3) . .
O4 Eu1 O6 C15 40.4(3) 4 .
O7 Eu1 O6 C15 -1.7(3) . .
O5 Eu1 O6 C15 119.0(3) 4 .
N2 Eu1 O6 C15 -96.9(3) . .
N1 Eu1 O6 C15 -52.3(3) . .
C14 Eu1 O6 C15 77.5(3) 4 .
C28 Eu1 O6 C15 -177.5(3) 3_544 .
C12 C13 C14 O5 -42.5(6) . .
C8 C13 C14 O5 137.0(5) . .
C12 C13 C14 O4 136.5(4) . .
C8 C13 C14 O4 -44.0(6) . .
C12 C13 C14 Eu1 37(19) . 4_556
C8 C13 C14 Eu1 -144(18) . 4_556
Eu1 O6 C15 O7 3.2(5) . .
Eu1 O6 C15 C11 -176.2(4) . .
O8 Eu1 C15 O6 -5.3(3) . .
O1 Eu1 C15 O6 -82.2(3) 3_645 .
O9 Eu1 C15 O6 63.1(3) . .
O4 Eu1 C15 O6 -149.3(3) 4 .
O7 Eu1 C15 O6 176.9(5) . .
O5 Eu1 C15 O6 -94.9(3) 4 .
N2 Eu1 C15 O6 74.6(3) . .
N1 Eu1 C15 O6 133.8(3) . .
C14 Eu1 C15 O6 -128.8(3) 4 .
C28 Eu1 C15 O6 2.9(3) 3_544 .
O8 Eu1 C15 O7 177.8(3) . .
O1 Eu1 C15 O7 100.9(3) 3_645 .
O9 Eu1 C15 O7 -113.8(3) . .
O4 Eu1 C15 O7 33.8(3) 4 .
O6 Eu1 C15 O7 -176.9(5) . .
O5 Eu1 C15 O7 88.2(3) 4 .
N2 Eu1 C15 O7 -102.3(3) . .
N1 Eu1 C15 O7 -43.1(3) . .
C14 Eu1 C15 O7 54.3(3) 4 .
C28 Eu1 C15 O7 -174.0(2) 3_544 .
O8 Eu1 C15 C11 61(5) . .
O1 Eu1 C15 C11 -16(5) 3_645 .
O9 Eu1 C15 C11 129(5) . .
O4 Eu1 C15 C11 -83(5) 4 .
O6 Eu1 C15 C11 66(5) . .
O7 Eu1 C15 C11 -117(6) . .
O5 Eu1 C15 C11 -29(6) 4 .
N2 Eu1 C15 C11 140(5) . .
N1 Eu1 C15 C11 -160(5) . .
C14 Eu1 C15 C11 -63(5) 4 .
C28 Eu1 C15 C11 69(5) 3_544 .
O8 Eu1 N1 C27 -130.4(4) . .
O1 Eu1 N1 C27 41.5(5) 3_645 .
O9 Eu1 N1 C27 -100.5(4) . .
O4 Eu1 N1 C27 4.0(4) 4 .
O6 Eu1 N1 C27 134.6(4) . .
O7 Eu1 N1 C27 95.6(4) . .
O5 Eu1 N1 C27 -39.5(4) 4 .
N2 Eu1 N1 C27 -178.0(4) . .
C14 Eu1 N1 C27 -17.9(4) 4 .
C15 Eu1 N1 C27 113.8(4) . .
C28 Eu1 N1 C27 -114.2(4) 3_544 .
O8 Eu1 N1 C23 49.8(4) . .
O1 Eu1 N1 C23 -138.3(3) 3_645 .
O9 Eu1 N1 C23 79.6(3) . .
O4 Eu1 N1 C23 -175.8(3) 4 .
O6 Eu1 N1 C23 -45.2(4) . .
O7 Eu1 N1 C23 -84.2(3) . .
O5 Eu1 N1 C23 140.6(3) 4 .
N2 Eu1 N1 C23 2.2(3) . .
C14 Eu1 N1 C23 162.3(3) 4 .
C15 Eu1 N1 C23 -66.1(3) . .
C28 Eu1 N1 C23 65.9(3) 3_544 .
O5 C14 O4 Eu1 0.1(4) . 4_556
C13 C14 O4 Eu1 -178.8(3) . 4_556
O4 C14 O5 Eu1 -0.1(4) . 4_556
C13 C14 O5 Eu1 178.9(3) . 4_556
C27 N1 C23 C22 -0.8(7) . .
Eu1 N1 C23 C22 179.0(3) . .
C27 N1 C23 C24 178.0(5) . .
Eu1 N1 C23 C24 -2.1(5) . .
Eu1 O9 C28 O8 -167.7(3) . 3_544
Eu1 O9 C28 C28 12.6(5) . 3_544
Eu1 O9 C28 Eu1 160.2(9) . 3_544
O8 Eu1 C28 O9 162.9(3) . .
O1 Eu1 C28 O9 -149.4(3) 3_645 .
O4 Eu1 C28 O9 -66.7(3) 4 .
O6 Eu1 C28 O9 128.9(3) . .
O7 Eu1 C28 O9 72.9(4) . .
O5 Eu1 C28 O9 -97.3(3) 4 .
N2 Eu1 C28 O9 70.1(3) . .
N1 Eu1 C28 O9 8.4(3) . .
C14 Eu1 C28 O9 -81.6(3) 4 .
C15 Eu1 C28 O9 114.8(3) . .
C28 Eu1 C28 O9 168.4(5) 3_544 .
O8 Eu1 C28 O8 -152.5(12) . 3_544
O1 Eu1 C28 O8 -104.8(12) 3_645 3_544
O9 Eu1 C28 O8 44.6(11) . 3_544
O4 Eu1 C28 O8 -22.1(12) 4 3_544
O6 Eu1 C28 O8 173.5(11) . 3_544
O7 Eu1 C28 O8 117.5(11) . 3_544
O5 Eu1 C28 O8 -52.7(11) 4 3_544
N2 Eu1 C28 O8 114.7(12) . 3_544
N1 Eu1 C28 O8 53.0(12) . 3_544
C14 Eu1 C28 O8 -37.0(12) 4 3_544
C15 Eu1 C28 O8 159.4(11) . 3_544
C28 Eu1 C28 O8 -147.0(14) 3_544 3_544
O8 Eu1 C28 C28 -5.5(2) . 3_544
O1 Eu1 C28 C28 42.2(3) 3_645 3_544
O9 Eu1 C28 C28 -168.4(5) . 3_544
O4 Eu1 C28 C28 124.9(3) 4 3_544
O6 Eu1 C28 C28 -39.5(3) . 3_544
O7 Eu1 C28 C28 -95.5(4) . 3_544
O5 Eu1 C28 C28 94.3(3) 4 3_544
N2 Eu1 C28 C28 -98.3(3) . 3_544
N1 Eu1 C28 C28 -160.0(3) . 3_544
C14 Eu1 C28 C28 110.0(3) 4 3_544
C15 Eu1 C28 C28 -53.6(4) . 3_544
O8 Eu1 C28 Eu1 -5.5(2) . 3_544
O1 Eu1 C28 Eu1 42.2(3) 3_645 3_544
O9 Eu1 C28 Eu1 -168.4(5) . 3_544
O4 Eu1 C28 Eu1 124.9(3) 4 3_544
O6 Eu1 C28 Eu1 -39.5(3) . 3_544
O7 Eu1 C28 Eu1 -95.5(4) . 3_544
O5 Eu1 C28 Eu1 94.3(3) 4 3_544
N2 Eu1 C28 Eu1 -98.3(3) . 3_544
N1 Eu1 C28 Eu1 -160.0(3) . 3_544
C14 Eu1 C28 Eu1 110.0(3) 4 3_544
C15 Eu1 C28 Eu1 -53.6(4) . 3_544
C28 Eu1 C28 Eu1 0.0 3_544 3_544
O6 C15 O7 Eu1 -3.1(5) . .
C11 C15 O7 Eu1 176.2(4) . .
O8 Eu1 O7 C15 -2.8(3) . .
O1 Eu1 O7 C15 -72.8(3) 3_645 .
O9 Eu1 O7 C15 107.2(3) . .
O4 Eu1 O7 C15 -148.7(3) 4 .
O6 Eu1 O7 C15 1.7(3) . .
O5 Eu1 O7 C15 -123.4(3) 4 .
N2 Eu1 O7 C15 72.2(3) . .
N1 Eu1 O7 C15 136.4(3) . .
C14 Eu1 O7 C15 -138.3(3) 4 .
C28 Eu1 O7 C15 9.6(4) 3_544 .
O6 C15 C11 C10 -3.3(7) . .
O7 C15 C11 C10 177.3(5) . .
Eu1 C15 C11 C10 -67(6) . .
O6 C15 C11 C12 178.0(4) . .
O7 C15 C11 C12 -1.3(7) . .
Eu1 C15 C11 C12 114(5) . .
C8 C13 C12 C11 2.1(7) . .
C14 C13 C12 C11 -178.3(4) . .
C10 C11 C12 C13 0.5(7) . .
C15 C11 C12 C13 179.2(4) . .
O8 Eu1 N2 C16 29.3(4) . .
O1 Eu1 N2 C16 -38.8(5) 3_645 .
O9 Eu1 N2 C16 98.0(4) . .
O4 Eu1 N2 C16 -179.7(4) 4 .
O6 Eu1 N2 C16 -47.8(4) . .
O7 Eu1 N2 C16 -101.3(4) . .
O5 Eu1 N2 C16 95.5(4) 4 .
N1 Eu1 N2 C16 177.4(4) . .
C14 Eu1 N2 C16 138.4(4) 4 .
C15 Eu1 N2 C16 -75.1(4) . .
C28 Eu1 N2 C16 49.6(4) 3_544 .
O8 Eu1 N2 C24 -150.4(3) . .
O1 Eu1 N2 C24 141.6(3) 3_645 .
O9 Eu1 N2 C24 -81.6(3) . .
O4 Eu1 N2 C24 0.7(4) 4 .
O6 Eu1 N2 C24 132.5(4) . .
O7 Eu1 N2 C24 79.1(3) . .
O5 Eu1 N2 C24 -84.2(4) 4 .
N1 Eu1 N2 C24 -2.2(3) . .
C14 Eu1 N2 C24 -41.2(5) 4 .
C15 Eu1 N2 C24 105.3(4) . .
C28 Eu1 N2 C24 -130.0(3) 3_544 .
C7 C2 C3 C4 2.1(7) . .
C1 C2 C3 C4 -179.4(4) . .
C16 N2 C24 C19 1.9(7) . .
Eu1 N2 C24 C19 -178.5(3) . .
C16 N2 C24 C23 -177.5(5) . .
Eu1 N2 C24 C23 2.2(5) . .
N1 C23 C24 N2 0.0(6) . .
C22 C23 C24 N2 178.9(4) . .
N1 C23 C24 C19 -179.4(4) . .
C22 C23 C24 C19 -0.5(7) . .
C5 O3 C8 C9 16.2(7) . .
C5 O3 C8 C13 -162.3(4) . .
C12 C13 C8 O3 175.2(4) . .
C14 C13 C8 O3 -4.4(7) . .
C12 C13 C8 C9 -3.3(7) . .
C14 C13 C8 C9 177.2(5) . .
C12 C11 C10 C9 -2.1(8) . .
C15 C11 C10 C9 179.2(5) . .
C2 C3 C4 C5 0.9(7) . .
Eu1 O1 C1 O2 -74(2) 3_645 .
Eu1 O1 C1 C2 106(2) 3_645 .
C7 C2 C1 O1 18.7(7) . .
C3 C2 C1 O1 -159.8(5) . .
C7 C2 C1 O2 -160.6(5) . .
C3 C2 C1 O2 20.9(7) . .
C11 C10 C9 C8 1.0(9) . .
O3 C8 C9 C10 -176.6(5) . .
C13 C8 C9 C10 1.8(8) . .
N2 C24 C19 C18 -0.2(7) . .
C23 C24 C19 C18 179.1(4) . .
N2 C24 C19 C20 -179.6(4) . .
C23 C24 C19 C20 -0.3(7) . .
C23 N1 C27 C26 0.1(8) . .
Eu1 N1 C27 C26 -179.7(5) . .
C5 C6 C7 C2 0.7(8) . .
C3 C2 C7 C6 -2.9(7) . .
C1 C2 C7 C6 178.5(5) . .
C7 C6 C5 C4 2.3(8) . .
C7 C6 C5 O3 179.3(4) . .
C3 C4 C5 C6 -3.1(7) . .
C3 C4 C5 O3 179.8(4) . .
C8 O3 C5 C6 75.0(6) . .
C8 O3 C5 C4 -107.9(5) . .
N1 C23 C22 C25 1.5(7) . .
C24 C23 C22 C25 -177.4(5) . .
N1 C23 C22 C21 179.6(5) . .
C24 C23 C22 C21 0.8(7) . .
C25 C22 C21 C20 177.7(6) . .
C23 C22 C21 C20 -0.4(8) . .
C24 N2 C16 C17 -2.6(8) . .
Eu1 N2 C16 C17 177.8(5) . .
C24 C19 C18 C17 -0.8(8) . .
C20 C19 C18 C17 178.6(6) . .
C22 C21 C20 C19 -0.4(9) . .
C18 C19 C20 C21 -178.7(5) . .
C24 C19 C20 C21 0.7(8) . .
C19 C18 C17 C16 0.2(9) . .
N2 C16 C17 C18 1.6(10) . .
C23 C22 C25 C26 -1.4(9) . .
C21 C22 C25 C26 -179.5(6) . .
C22 C25 C26 C27 0.8(11) . .
N1 C27 C26 C25 -0.1(11) . .
